data_4327316
loop_
_publ_author_name
'Marjolaine Doux'
'Nicolas M\'ezailles'
'Louis Ricard'
'Pascal Le Floch'
'Prashant Adkine'
'Th\'eo Berclaz'
'Michel Geoffroy'

_publ_contact_author_address
;
Laboratoire DCPH
Ecole Polytechnique
Route de Saclay
F91128 Palaiseau
France
;
_publ_contact_author_email louis.ricard@polytechnique.fr
_publ_contact_author_fax 330169333990
_publ_contact_author_name 'Louis Ricard'
_publ_contact_author_phone 330169334572
_publ_section_title
;
 Synthesis and X-ray Crystal Structure of a Cationic Homoleptic
 (SPS)2Rh(III) Complex and EPR Study of Its Reduction Process
;
_journal_name_full 'Inorganic Chemistry'
_journal_page_first 1147
_journal_page_last 1152
_journal_paper_doi 10.1021/ic049046+
_journal_volume 44
_journal_year 2005
_chemical_formula_sum 'C90 H74 Cl19 P6 Rh S4'
_chemical_formula_weight 2246.01
_chemical_name_systematic
; 
 ? 
;
_space_group_IT_number 2
_symmetry_cell_setting triclinic
_symmetry_space_group_name_Hall '-P 1'
_symmetry_space_group_name_H-M 'P -1'
_atom_sites_solution_hydrogens geom
_atom_sites_solution_primary direct
_atom_sites_solution_secondary difmap
_audit_creation_method SHELXL-97
_cell_angle_alpha 106.3980(10)
_cell_angle_beta 93.6800(10)
_cell_angle_gamma 117.5760(10)
_cell_formula_units_Z 2
_cell_length_a 16.8120(10)
_cell_length_b 17.6280(10)
_cell_length_c 20.1680(10)
_cell_measurement_reflns_used 251
_cell_measurement_temperature 150.0(1)
_cell_measurement_theta_max 20.0
_cell_measurement_theta_min 3.0
_cell_volume 4947.3(5)
_computing_structure_refinement 'SHELXL-97 (Sheldrick, 1997)'
_computing_structure_solution 'SHELXS-97 (Sheldrick, 1990)'
_diffrn_ambient_temperature 150.0(1)
_diffrn_measured_fraction_theta_full 0.991
_diffrn_measured_fraction_theta_max 0.991
_diffrn_measurement_device_type KappaCCD
_diffrn_measurement_method 'phi and omega scans'
_diffrn_radiation_monochromator graphite
_diffrn_radiation_source 'fine-focus sealed tube'
_diffrn_radiation_type MoK\a
_diffrn_radiation_wavelength 0.71069
_diffrn_reflns_av_R_equivalents 0.0250
_diffrn_reflns_av_sigmaI/netI 0.0457
_diffrn_reflns_limit_h_max 21
_diffrn_reflns_limit_h_min -21
_diffrn_reflns_limit_k_max 22
_diffrn_reflns_limit_k_min -22
_diffrn_reflns_limit_l_max 26
_diffrn_reflns_limit_l_min -26
_diffrn_reflns_number 36627
_diffrn_reflns_theta_full 27.47
_diffrn_reflns_theta_max 27.47
_diffrn_reflns_theta_min 2.72
_exptl_absorpt_coefficient_mu 0.911
_exptl_absorpt_correction_T_max 0.8830
_exptl_absorpt_correction_T_min 0.8247
_exptl_absorpt_correction_type multi-scan
_exptl_crystal_colour orange
_exptl_crystal_density_diffrn 1.508
_exptl_crystal_description plate
_exptl_crystal_F_000 2272
_exptl_crystal_size_max 0.22
_exptl_crystal_size_mid 0.22
_exptl_crystal_size_min 0.14
_refine_diff_density_max 2.187
_refine_diff_density_min -1.131
_refine_diff_density_rms 0.104
_refine_ls_extinction_method none
_refine_ls_goodness_of_fit_ref 1.104
_refine_ls_hydrogen_treatment mixed
_refine_ls_matrix_type full
_refine_ls_number_parameters 975
_refine_ls_number_reflns 22455
_refine_ls_number_restraints 0
_refine_ls_restrained_S_all 1.104
_refine_ls_R_factor_all 0.0666
_refine_ls_R_factor_gt 0.0547
_refine_ls_shift/su_max 0.001
_refine_ls_shift/su_mean 0.000
_refine_ls_structure_factor_coef Fsqd
_refine_ls_weighting_details 'calc w=1/[\s^2^(Fo^2^)+(0.0997P)^2^+3.3565P] where P=(Fo^2^+2Fc^2^)/3'
_refine_ls_weighting_scheme calc
_refine_ls_wR_factor_gt 0.1625
_refine_ls_wR_factor_ref 0.1706
_reflns_number_gt 17685
_reflns_number_total 22455
_reflns_threshold_expression >2sigma(I)
_cod_data_source_file ic0490462Bsi20040719_053604_2.cif
_cod_data_source_block rhp6s4cl
_cod_original_sg_symbol_H-M 'P -1 '
_cod_database_code 4327316

loop_
_symmetry_equiv_pos_as_xyz
'x, y, z'
'-x, -y, -z'

loop_
_atom_site_label
_atom_site_type_symbol
_atom_site_fract_x
_atom_site_fract_y
_atom_site_fract_z
_atom_site_U_iso_or_equiv
_atom_site_adp_type
_atom_site_occupancy
_atom_site_symmetry_multiplicity
_atom_site_calc_flag
_atom_site_refinement_flags
Rh1 Rh 0.810576(15) 0.190555(15) 0.741121(11) 0.01855(7) Uani 1 1 d .
Cl1 Cl 0.63619(5) 0.36625(6) 0.27697(4) 0.03066(18) Uani 1 1 d .
S1 S 0.94874(5) 0.33057(5) 0.80061(4) 0.02394(16) Uani 1 1 d .
S2 S 0.73049(6) 0.23406(5) 0.82819(4) 0.02465(16) Uani 1 1 d .
S3 S 0.76304(5) 0.27031(5) 0.68072(4) 0.02372(16) Uani 1 1 d .
S4 S 0.67126(5) 0.05167(5) 0.68015(4) 0.02218(16) Uani 1 1 d .
P1 P 0.85081(5) 0.12841(5) 0.81183(4) 0.02007(16) Uani 1 1 d .
P2 P 1.03041(5) 0.30701(6) 0.86138(4) 0.02314(17) Uani 1 1 d .
P3 P 0.69500(5) 0.13864(5) 0.87415(4) 0.02234(17) Uani 1 1 d .
P4 P 0.87491(5) 0.15578(5) 0.65058(4) 0.01888(15) Uani 1 1 d .
P5 P 0.85759(5) 0.30868(5) 0.62237(4) 0.02104(16) Uani 1 1 d .
P6 P 0.69846(5) -0.02567(5) 0.59888(4) 0.02017(16) Uani 1 1 d .
C1 C 0.9657(2) 0.1956(2) 0.86210(15) 0.0226(6) Uani 1 1 d .
C2 C 0.9845(2) 0.1686(2) 0.91907(16) 0.0262(6) Uani 1 1 d .
C3 C 0.9153(2) 0.1172(2) 0.94834(17) 0.0285(7) Uani 1 1 d .
H3 H 0.9295 0.0891 0.9774 0.034 Uiso 1 1 calc R
C4 C 0.8251(2) 0.1042(2) 0.93747(16) 0.0263(7) Uani 1 1 d .
C5 C 0.7870(2) 0.1153(2) 0.88045(16) 0.0249(6) Uani 1 1 d .
C6 C 0.8338(2) 0.0155(2) 0.76974(17) 0.0306(7) Uani 1 1 d .
H6A H 0.8634 0.0146 0.7295 0.046 Uiso 1 1 calc R
H6B H 0.7676 -0.0288 0.7528 0.046 Uiso 1 1 calc R
H6C H 0.8610 -0.0006 0.8041 0.046 Uiso 1 1 calc R
C7 C 0.8843(2) 0.2200(2) 0.59284(15) 0.0207(6) Uani 1 1 d .
C8 C 0.8965(2) 0.1849(2) 0.52580(16) 0.0225(6) Uani 1 1 d .
C9 C 0.8875(2) 0.0971(2) 0.50008(16) 0.0254(6) Uani 1 1 d .
H9 H 0.9173 0.0858 0.4632 0.031 Uiso 1 1 calc R
C10 C 0.8384(2) 0.0263(2) 0.52456(15) 0.0217(6) Uani 1 1 d .
C11 C 0.8105(2) 0.0415(2) 0.59006(15) 0.0210(6) Uani 1 1 d .
C12 C 0.9905(2) 0.1762(2) 0.67345(17) 0.0271(7) Uani 1 1 d .
H12A H 0.9946 0.1514 0.7105 0.041 Uiso 1 1 calc R
H12B H 1.0342 0.2422 0.6910 0.041 Uiso 1 1 calc R
H12C H 1.0053 0.1463 0.6313 0.041 Uiso 1 1 calc R
C13 C 1.1369(2) 0.3366(2) 0.83217(16) 0.0274(7) Uani 1 1 d .
C14 C 1.1797(3) 0.2856(3) 0.8281(2) 0.0370(8) Uani 1 1 d .
H14 H 1.1517 0.2311 0.8388 0.044 Uiso 1 1 calc R
C15 C 1.2636(3) 0.3134(3) 0.8083(2) 0.0494(10) Uani 1 1 d .
H15 H 1.2935 0.2788 0.8068 0.059 Uiso 1 1 calc R
C16 C 1.3032(3) 0.3910(3) 0.7911(2) 0.0473(10) Uani 1 1 d .
H16 H 1.3606 0.4095 0.7777 0.057 Uiso 1 1 calc R
C17 C 1.2612(3) 0.4420(3) 0.7930(2) 0.0415(9) Uani 1 1 d .
H17 H 1.2887 0.4953 0.7806 0.050 Uiso 1 1 calc R
C18 C 1.1766(2) 0.4141(2) 0.81346(19) 0.0336(8) Uani 1 1 d .
H18 H 1.1464 0.4484 0.8145 0.040 Uiso 1 1 calc R
C19 C 1.0629(2) 0.3881(2) 0.95042(16) 0.0287(7) Uani 1 1 d .
C20 C 0.9944(3) 0.3769(3) 0.98756(19) 0.0383(8) Uani 1 1 d .
H20 H 0.9327 0.3293 0.9652 0.046 Uiso 1 1 calc R
C21 C 1.0142(3) 0.4339(3) 1.0566(2) 0.0464(10) Uani 1 1 d .
H21 H 0.9668 0.4250 1.0819 0.056 Uiso 1 1 calc R
C22 C 1.1035(3) 0.5041(3) 1.0887(2) 0.0462(10) Uani 1 1 d .
H22 H 1.1173 0.5437 1.1362 0.055 Uiso 1 1 calc R
C23 C 1.1727(3) 0.5170(3) 1.05259(19) 0.0434(9) Uani 1 1 d .
H23 H 1.2340 0.5653 1.0752 0.052 Uiso 1 1 calc R
C24 C 1.1530(3) 0.4594(3) 0.98295(19) 0.0372(8) Uani 1 1 d .
H24 H 1.2005 0.4686 0.9577 0.045 Uiso 1 1 calc R
C25 C 1.0805(2) 0.1914(3) 0.94784(18) 0.0345(8) Uani 1 1 d .
C26 C 1.1078(3) 0.1303(3) 0.9155(2) 0.0450(9) Uani 1 1 d .
H26 H 1.0654 0.0756 0.8774 0.054 Uiso 1 1 calc R
C27 C 1.1968(3) 0.1471(4) 0.9375(3) 0.0626(14) Uani 1 1 d .
H27 H 1.2146 0.1042 0.9148 0.075 Uiso 1 1 calc R
C28 C 1.2576(4) 0.2256(5) 0.9918(3) 0.0755(17) Uani 1 1 d .
H28 H 1.3182 0.2375 1.0073 0.091 Uiso 1 1 calc R
C29 C 1.2319(4) 0.2874(4) 1.0242(3) 0.0731(17) Uani 1 1 d .
H29 H 1.2760 0.3432 1.0605 0.088 Uiso 1 1 calc R
C30 C 1.1421(3) 0.2700(3) 1.0049(2) 0.0484(10) Uani 1 1 d .
H30 H 1.1236 0.3110 1.0302 0.058 Uiso 1 1 calc R
C31 C 0.7764(2) 0.0814(3) 0.99480(18) 0.0324(7) Uani 1 1 d .
C32 C 0.7066(3) -0.0062(3) 0.9835(2) 0.0429(9) Uani 1 1 d .
H32 H 0.6860 -0.0523 0.9379 0.051 Uiso 1 1 calc R
C33 C 0.6662(3) -0.0274(4) 1.0386(3) 0.0568(13) Uani 1 1 d .
H33 H 0.6195 -0.0883 1.0308 0.068 Uiso 1 1 calc R
C34 C 0.6929(4) 0.0382(4) 1.1035(3) 0.0642(15) Uani 1 1 d .
H34 H 0.6633 0.0233 1.1403 0.077 Uiso 1 1 calc R
C35 C 0.7643(4) 0.1281(4) 1.1168(2) 0.0615(14) Uani 1 1 d .
H35 H 0.7834 0.1741 1.1622 0.074 Uiso 1 1 calc R
C36 C 0.8058(3) 0.1479(3) 1.06243(19) 0.0419(9) Uani 1 1 d .
H36 H 0.8552 0.2079 1.0711 0.050 Uiso 1 1 calc R
C37 C 0.6752(2) 0.1844(2) 0.95954(16) 0.0275(7) Uani 1 1 d .
C38 C 0.6031(3) 0.1297(3) 0.98487(19) 0.0344(8) Uani 1 1 d .
H38 H 0.5614 0.0675 0.9566 0.041 Uiso 1 1 calc R
C39 C 0.5925(3) 0.1670(3) 1.0518(2) 0.0432(9) Uani 1 1 d .
H39 H 0.5445 0.1293 1.0698 0.052 Uiso 1 1 calc R
C40 C 0.6511(3) 0.2584(3) 1.0930(2) 0.0471(10) Uani 1 1 d .
H40 H 0.6428 0.2832 1.1386 0.057 Uiso 1 1 calc R
C41 C 0.7207(3) 0.3125(3) 1.0674(2) 0.0447(10) Uani 1 1 d .
H41 H 0.7606 0.3752 1.0953 0.054 Uiso 1 1 calc R
C42 C 0.7338(3) 0.2761(3) 1.00031(18) 0.0365(8) Uani 1 1 d .
H42 H 0.7825 0.3140 0.9829 0.044 Uiso 1 1 calc R
C43 C 0.5876(2) 0.0358(2) 0.82362(16) 0.0263(7) Uani 1 1 d .
C44 C 0.5173(2) 0.0433(3) 0.79115(19) 0.0340(8) Uani 1 1 d .
H44 H 0.5260 0.1019 0.7954 0.041 Uiso 1 1 calc R
C45 C 0.4345(3) -0.0349(3) 0.7526(2) 0.0429(9) Uani 1 1 d .
H45 H 0.3866 -0.0301 0.7298 0.052 Uiso 1 1 calc R
C46 C 0.4219(3) -0.1200(3) 0.7472(2) 0.0461(11) Uani 1 1 d .
H46 H 0.3646 -0.1734 0.7215 0.055 Uiso 1 1 calc R
C47 C 0.4905(3) -0.1281(3) 0.7784(2) 0.0409(9) Uani 1 1 d .
H47 H 0.4811 -0.1868 0.7742 0.049 Uiso 1 1 calc R
C48 C 0.5744(3) -0.0499(2) 0.81652(18) 0.0331(8) Uani 1 1 d .
H48 H 0.6226 -0.0555 0.8377 0.040 Uiso 1 1 calc R
C49 C 0.9607(2) 0.4165(2) 0.67271(16) 0.0262(7) Uani 1 1 d .
C50 C 0.9530(3) 0.4854(2) 0.72041(18) 0.0333(8) Uani 1 1 d .
H50 H 0.8940 0.4756 0.7272 0.040 Uiso 1 1 calc R
C51 C 1.0312(3) 0.5687(3) 0.7582(2) 0.0456(10) Uani 1 1 d .
H51 H 1.0261 0.6157 0.7913 0.055 Uiso 1 1 calc R
C52 C 1.1171(3) 0.5832(3) 0.7477(2) 0.0483(11) Uani 1 1 d .
H52 H 1.1706 0.6407 0.7732 0.058 Uiso 1 1 calc R
C53 C 1.1253(3) 0.5157(3) 0.7011(2) 0.0475(11) Uani 1 1 d .
H53 H 1.1844 0.5262 0.6942 0.057 Uiso 1 1 calc R
C54 C 1.0472(2) 0.4312(2) 0.66355(19) 0.0334(8) Uani 1 1 d .
H54 H 1.0530 0.3837 0.6318 0.040 Uiso 1 1 calc R
C55 C 0.8085(2) 0.3275(2) 0.55043(16) 0.0243(6) Uani 1 1 d .
C56 C 0.8617(3) 0.3980(2) 0.52695(18) 0.0328(7) Uani 1 1 d .
H56 H 0.9244 0.4400 0.5508 0.039 Uiso 1 1 calc R
C57 C 0.8237(3) 0.4073(3) 0.4689(2) 0.0417(9) Uani 1 1 d .
H57 H 0.8608 0.4544 0.4520 0.050 Uiso 1 1 calc R
C58 C 0.7312(3) 0.3477(3) 0.4355(2) 0.0435(9) Uani 1 1 d .
H58 H 0.7049 0.3537 0.3955 0.052 Uiso 1 1 calc R
C59 C 0.6779(3) 0.2800(3) 0.4604(2) 0.0423(9) Uani 1 1 d .
H59 H 0.6142 0.2405 0.4382 0.051 Uiso 1 1 calc R
C60 C 0.7154(2) 0.2685(2) 0.51722(18) 0.0325(7) Uani 1 1 d .
H60 H 0.6781 0.2209 0.5335 0.039 Uiso 1 1 calc R
C61 C 0.9132(2) 0.2314(2) 0.47258(16) 0.0258(6) Uani 1 1 d .
C62 C 1.0000(3) 0.3018(3) 0.4772(2) 0.0384(9) Uani 1 1 d .
H62 H 1.0486 0.3240 0.5168 0.046 Uiso 1 1 calc R
C63 C 1.0170(3) 0.3403(3) 0.4247(3) 0.0545(12) Uani 1 1 d .
H63 H 1.0771 0.3880 0.4284 0.065 Uiso 1 1 calc R
C64 C 0.9474(4) 0.3097(3) 0.3674(2) 0.0546(12) Uani 1 1 d .
H64 H 0.9587 0.3372 0.3322 0.065 Uiso 1 1 calc R
C65 C 0.8600(3) 0.2381(3) 0.3614(2) 0.0448(10) Uani 1 1 d .
H65 H 0.8117 0.2158 0.3216 0.054 Uiso 1 1 calc R
C66 C 0.8436(3) 0.1994(3) 0.41372(18) 0.0349(8) Uani 1 1 d .
H66 H 0.7839 0.1504 0.4092 0.042 Uiso 1 1 calc R
C67 C 0.8164(2) -0.0665(2) 0.47829(16) 0.0264(7) Uani 1 1 d .
C68 C 0.7442(3) -0.1189(3) 0.41779(18) 0.0347(8) Uani 1 1 d .
H68 H 0.7060 -0.0964 0.4053 0.042 Uiso 1 1 calc R
C69 C 0.7288(3) -0.2040(3) 0.3761(2) 0.0460(10) Uani 1 1 d .
H69 H 0.6776 -0.2412 0.3364 0.055 Uiso 1 1 calc R
C70 C 0.7864(3) -0.2352(3) 0.3912(2) 0.0440(10) Uani 1 1 d .
H70 H 0.7761 -0.2927 0.3611 0.053 Uiso 1 1 calc R
C71 C 0.8589(3) -0.1836(3) 0.4498(2) 0.0387(8) Uani 1 1 d .
H71 H 0.8980 -0.2059 0.4605 0.046 Uiso 1 1 calc R
C72 C 0.8747(2) -0.0993(2) 0.49302(18) 0.0298(7) Uani 1 1 d .
H72 H 0.9255 -0.0634 0.5330 0.036 Uiso 1 1 calc R
C73 C 0.6179(2) -0.0568(2) 0.51825(16) 0.0256(6) Uani 1 1 d .
C74 C 0.6278(3) 0.0130(3) 0.49518(19) 0.0347(8) Uani 1 1 d .
H74 H 0.6737 0.0744 0.5220 0.042 Uiso 1 1 calc R
C75 C 0.5705(3) -0.0068(3) 0.43284(19) 0.0414(9) Uani 1 1 d .
H75 H 0.5770 0.0415 0.4174 0.050 Uiso 1 1 calc R
C76 C 0.5040(3) -0.0961(3) 0.39258(19) 0.0428(9) Uani 1 1 d .
H76 H 0.4660 -0.1093 0.3492 0.051 Uiso 1 1 calc R
C77 C 0.4935(3) -0.1659(3) 0.4165(2) 0.0441(10) Uani 1 1 d .
H77 H 0.4469 -0.2271 0.3899 0.053 Uiso 1 1 calc R
C78 C 0.5504(2) -0.1473(3) 0.47895(18) 0.0340(8) Uani 1 1 d .
H78 H 0.5435 -0.1955 0.4948 0.041 Uiso 1 1 calc R
C79 C 0.6715(2) -0.1319(2) 0.61200(16) 0.0242(6) Uani 1 1 d .
C80 C 0.5931(2) -0.1737(2) 0.63762(19) 0.0325(7) Uani 1 1 d .
H80 H 0.5570 -0.1455 0.6491 0.039 Uiso 1 1 calc R
C81 C 0.5682(3) -0.2569(3) 0.6462(2) 0.0422(9) Uani 1 1 d .
H81 H 0.5149 -0.2857 0.6636 0.051 Uiso 1 1 calc R
C82 C 0.6210(3) -0.2974(3) 0.6295(2) 0.0421(9) Uani 1 1 d .
H82 H 0.6036 -0.3544 0.6350 0.051 Uiso 1 1 calc R
C83 C 0.6992(3) -0.2554(3) 0.6048(2) 0.0421(9) Uani 1 1 d .
H83 H 0.7353 -0.2836 0.5933 0.051 Uiso 1 1 calc R
C84 C 0.7248(3) -0.1721(2) 0.59681(19) 0.0331(8) Uani 1 1 d .
H84 H 0.7792 -0.1426 0.5809 0.040 Uiso 1 1 calc R
C85 C 0.6411(3) 0.5103(3) 0.4295(2) 0.0484(10) Uani 1 1 d .
H85 H 0.6303 0.4562 0.3886 0.058 Uiso 1 1 calc R
C86 C 0.2958(7) 0.5310(11) 0.3150(6) 0.185(6) Uani 1 1 d .
H86 H 0.2823 0.5820 0.3323 0.221 Uiso 1 1 calc R
C87 C 0.8721(5) -0.2034(5) 0.8442(4) 0.096(2) Uani 1 1 d .
H87 H 0.8211 -0.2461 0.8609 0.115 Uiso 1 1 calc R
Cl2 Cl 0.59777(9) 0.47298(9) 0.49762(6) 0.0585(3) Uani 1 1 d .
Cl3 Cl 0.76236(8) 0.58802(8) 0.46012(8) 0.0619(3) Uani 1 1 d .
Cl4 Cl 0.58621(10) 0.56208(12) 0.40100(9) 0.0770(4) Uani 1 1 d .
Cl5 Cl 0.2206(2) 0.4548(2) 0.34324(15) 0.1470(10) Uani 1 1 d .
Cl6 Cl 0.40484(18) 0.58446(17) 0.34282(15) 0.1268(8) Uani 1 1 d .
Cl7 Cl 0.2541(2) 0.4931(3) 0.21773(12) 0.1672(14) Uani 1 1 d .
Cl8 Cl 0.9538(2) -0.2345(2) 0.84443(14) 0.1389(9) Uani 1 1 d .
Cl9 Cl 0.9097(2) -0.09569(15) 0.90230(12) 0.1325(9) Uani 1 1 d .
Cl10 Cl 0.8238(2) -0.21607(19) 0.76044(13) 0.1492(11) Uani 1 1 d .

loop_
_atom_site_aniso_label
_atom_site_aniso_U_11
_atom_site_aniso_U_22
_atom_site_aniso_U_33
_atom_site_aniso_U_23
_atom_site_aniso_U_13
_atom_site_aniso_U_12
Rh1 0.01867(12) 0.02202(12) 0.01451(12) 0.00727(9) 0.00387(8) 0.00941(10)
Cl1 0.0243(4) 0.0341(4) 0.0277(4) 0.0132(3) 0.0052(3) 0.0089(3)
S1 0.0228(4) 0.0239(4) 0.0215(3) 0.0086(3) 0.0011(3) 0.0092(3)
S2 0.0299(4) 0.0261(4) 0.0218(4) 0.0103(3) 0.0103(3) 0.0155(3)
S3 0.0221(4) 0.0288(4) 0.0236(4) 0.0127(3) 0.0065(3) 0.0132(3)
S4 0.0193(3) 0.0256(4) 0.0190(3) 0.0065(3) 0.0061(3) 0.0098(3)
P1 0.0212(4) 0.0241(4) 0.0158(3) 0.0090(3) 0.0048(3) 0.0109(3)
P2 0.0215(4) 0.0268(4) 0.0176(4) 0.0073(3) 0.0021(3) 0.0100(3)
P3 0.0239(4) 0.0263(4) 0.0174(3) 0.0087(3) 0.0071(3) 0.0121(3)
P4 0.0181(3) 0.0225(4) 0.0160(3) 0.0082(3) 0.0048(3) 0.0093(3)
P5 0.0199(4) 0.0222(4) 0.0199(4) 0.0092(3) 0.0030(3) 0.0090(3)
P6 0.0190(4) 0.0224(4) 0.0172(3) 0.0074(3) 0.0051(3) 0.0085(3)
C1 0.0248(15) 0.0281(15) 0.0166(13) 0.0113(12) 0.0042(11) 0.0127(13)
C2 0.0284(16) 0.0325(16) 0.0168(14) 0.0075(12) 0.0020(12) 0.0157(14)
C3 0.0350(17) 0.0382(18) 0.0209(15) 0.0159(13) 0.0079(13) 0.0217(15)
C4 0.0297(16) 0.0290(16) 0.0189(14) 0.0118(12) 0.0065(12) 0.0119(13)
C5 0.0272(15) 0.0287(15) 0.0193(14) 0.0091(12) 0.0077(12) 0.0138(13)
C6 0.0317(17) 0.0335(17) 0.0229(15) 0.0079(13) 0.0079(13) 0.0143(14)
C7 0.0185(13) 0.0237(14) 0.0203(14) 0.0108(11) 0.0044(11) 0.0091(11)
C8 0.0181(14) 0.0292(15) 0.0211(14) 0.0128(12) 0.0050(11) 0.0101(12)
C9 0.0247(15) 0.0324(16) 0.0194(14) 0.0107(12) 0.0088(12) 0.0131(13)
C10 0.0183(13) 0.0271(15) 0.0184(13) 0.0075(11) 0.0036(11) 0.0107(12)
C11 0.0205(14) 0.0255(14) 0.0182(13) 0.0099(11) 0.0052(11) 0.0111(12)
C12 0.0224(15) 0.0331(17) 0.0228(15) 0.0092(13) 0.0016(12) 0.0123(13)
C13 0.0203(15) 0.0342(17) 0.0206(14) 0.0077(13) 0.0015(12) 0.0098(13)
C14 0.0328(18) 0.040(2) 0.043(2) 0.0194(16) 0.0130(16) 0.0186(16)
C15 0.044(2) 0.066(3) 0.057(3) 0.029(2) 0.026(2) 0.036(2)
C16 0.0292(19) 0.058(3) 0.050(2) 0.022(2) 0.0177(17) 0.0162(18)
C17 0.0326(19) 0.037(2) 0.041(2) 0.0161(17) 0.0107(16) 0.0057(16)
C18 0.0267(17) 0.0366(18) 0.0323(17) 0.0137(15) 0.0063(14) 0.0111(14)
C19 0.0326(17) 0.0318(17) 0.0191(14) 0.0047(12) -0.0005(12) 0.0173(14)
C20 0.040(2) 0.051(2) 0.0260(17) 0.0117(16) 0.0089(15) 0.0262(18)
C21 0.059(3) 0.067(3) 0.0237(17) 0.0096(18) 0.0111(17) 0.043(2)
C22 0.065(3) 0.048(2) 0.0217(17) 0.0014(16) -0.0013(17) 0.033(2)
C23 0.055(2) 0.0320(19) 0.0268(18) 0.0003(15) -0.0066(17) 0.0164(18)
C24 0.0350(19) 0.0349(18) 0.0313(18) 0.0059(15) 0.0008(15) 0.0137(16)
C25 0.0303(17) 0.051(2) 0.0295(17) 0.0246(16) 0.0060(14) 0.0204(16)
C26 0.041(2) 0.063(3) 0.042(2) 0.024(2) 0.0044(17) 0.033(2)
C27 0.049(3) 0.104(4) 0.059(3) 0.036(3) 0.010(2) 0.053(3)
C28 0.044(3) 0.119(5) 0.081(4) 0.048(4) 0.002(3) 0.049(3)
C29 0.046(3) 0.078(4) 0.067(3) 0.027(3) -0.024(2) 0.013(3)
C30 0.042(2) 0.053(2) 0.042(2) 0.0179(19) -0.0077(18) 0.019(2)
C31 0.0337(18) 0.049(2) 0.0252(16) 0.0211(15) 0.0111(14) 0.0241(16)
C32 0.043(2) 0.057(2) 0.038(2) 0.0284(19) 0.0137(17) 0.0254(19)
C33 0.049(3) 0.083(3) 0.073(3) 0.063(3) 0.033(2) 0.038(2)
C34 0.078(3) 0.118(5) 0.050(3) 0.062(3) 0.047(3) 0.068(4)
C35 0.083(4) 0.109(4) 0.030(2) 0.035(2) 0.030(2) 0.069(3)
C36 0.052(2) 0.062(3) 0.0255(17) 0.0219(17) 0.0122(16) 0.035(2)
C37 0.0282(16) 0.0356(17) 0.0207(14) 0.0096(13) 0.0081(12) 0.0176(14)
C38 0.0367(19) 0.0419(19) 0.0298(17) 0.0137(15) 0.0145(15) 0.0222(16)
C39 0.045(2) 0.063(3) 0.0326(19) 0.0242(18) 0.0227(17) 0.030(2)
C40 0.056(3) 0.065(3) 0.0222(17) 0.0076(17) 0.0128(17) 0.035(2)
C41 0.055(2) 0.041(2) 0.0257(18) -0.0018(15) 0.0065(17) 0.0229(19)
C42 0.042(2) 0.041(2) 0.0216(16) 0.0051(14) 0.0087(14) 0.0209(17)
C43 0.0263(15) 0.0337(17) 0.0201(14) 0.0115(13) 0.0110(12) 0.0143(14)
C44 0.0310(17) 0.0370(18) 0.0320(17) 0.0094(15) 0.0078(14) 0.0171(15)
C45 0.0262(17) 0.059(3) 0.0321(19) 0.0071(17) 0.0015(14) 0.0187(18)
C46 0.0318(19) 0.041(2) 0.036(2) 0.0023(17) 0.0088(16) 0.0019(17)
C47 0.040(2) 0.0293(18) 0.037(2) 0.0071(15) 0.0100(16) 0.0072(16)
C48 0.0331(18) 0.0338(18) 0.0296(17) 0.0122(14) 0.0085(14) 0.0139(15)
C49 0.0277(16) 0.0269(15) 0.0224(14) 0.0133(12) 0.0011(12) 0.0106(13)
C50 0.0378(19) 0.0294(17) 0.0286(17) 0.0123(14) 0.0049(14) 0.0128(15)
C51 0.060(3) 0.0305(19) 0.0280(18) 0.0065(15) -0.0056(17) 0.0124(18)
C52 0.045(2) 0.0311(19) 0.041(2) 0.0182(17) -0.0131(18) -0.0025(17)
C53 0.0299(19) 0.047(2) 0.048(2) 0.027(2) -0.0021(17) 0.0012(17)
C54 0.0249(16) 0.0334(18) 0.0340(18) 0.0157(15) 0.0045(14) 0.0068(14)
C55 0.0250(15) 0.0275(15) 0.0227(14) 0.0093(12) 0.0049(12) 0.0147(13)
C56 0.0400(19) 0.0328(17) 0.0283(16) 0.0143(14) 0.0054(14) 0.0186(15)
C57 0.062(3) 0.042(2) 0.0330(19) 0.0224(17) 0.0121(18) 0.031(2)
C58 0.061(3) 0.059(3) 0.0276(18) 0.0222(17) 0.0060(17) 0.040(2)
C59 0.037(2) 0.052(2) 0.039(2) 0.0177(18) -0.0008(16) 0.0240(18)
C60 0.0297(17) 0.0367(18) 0.0307(17) 0.0121(14) 0.0025(14) 0.0168(15)
C61 0.0331(17) 0.0304(16) 0.0209(14) 0.0138(12) 0.0108(13) 0.0181(14)
C62 0.0361(19) 0.043(2) 0.0389(19) 0.0265(17) 0.0127(16) 0.0145(16)
C63 0.052(3) 0.061(3) 0.059(3) 0.044(2) 0.027(2) 0.021(2)
C64 0.079(3) 0.070(3) 0.047(2) 0.044(2) 0.032(2) 0.046(3)
C65 0.057(3) 0.072(3) 0.0265(18) 0.0275(19) 0.0124(17) 0.044(2)
C66 0.042(2) 0.043(2) 0.0261(16) 0.0159(15) 0.0082(15) 0.0245(17)
C67 0.0269(16) 0.0287(16) 0.0228(15) 0.0104(12) 0.0123(12) 0.0118(13)
C68 0.0353(18) 0.0384(19) 0.0248(16) 0.0038(14) 0.0063(14) 0.0185(16)
C69 0.044(2) 0.039(2) 0.035(2) -0.0048(16) -0.0023(17) 0.0167(18)
C70 0.051(2) 0.0281(18) 0.048(2) 0.0045(16) 0.0177(19) 0.0198(17)
C71 0.042(2) 0.0340(18) 0.048(2) 0.0144(16) 0.0188(17) 0.0241(17)
C72 0.0301(17) 0.0322(17) 0.0293(16) 0.0122(14) 0.0111(13) 0.0161(14)
C73 0.0231(15) 0.0339(17) 0.0182(14) 0.0071(12) 0.0051(12) 0.0143(13)
C74 0.0377(19) 0.0405(19) 0.0297(17) 0.0098(15) 0.0030(15) 0.0247(16)
C75 0.046(2) 0.063(3) 0.0282(18) 0.0181(18) 0.0044(16) 0.036(2)
C76 0.039(2) 0.069(3) 0.0250(17) 0.0133(18) 0.0008(15) 0.033(2)
C77 0.0268(18) 0.052(2) 0.0321(19) -0.0004(17) -0.0042(15) 0.0130(17)
C78 0.0265(17) 0.0399(19) 0.0275(17) 0.0092(14) 0.0038(13) 0.0123(15)
C79 0.0255(15) 0.0231(14) 0.0186(14) 0.0073(11) 0.0038(12) 0.0083(12)
C80 0.0302(17) 0.0305(17) 0.0349(18) 0.0138(14) 0.0113(14) 0.0121(14)
C81 0.039(2) 0.0318(18) 0.051(2) 0.0202(17) 0.0178(18) 0.0105(16)
C82 0.052(2) 0.0272(17) 0.045(2) 0.0163(16) 0.0113(18) 0.0165(17)
C83 0.056(2) 0.038(2) 0.045(2) 0.0190(17) 0.0223(19) 0.0297(19)
C84 0.0377(19) 0.0363(18) 0.0338(18) 0.0171(15) 0.0177(15) 0.0214(16)
C85 0.036(2) 0.043(2) 0.049(2) 0.0032(18) 0.0098(18) 0.0142(18)
C86 0.089(6) 0.318(18) 0.144(9) 0.128(11) 0.053(6) 0.071(9)
C87 0.096(5) 0.103(5) 0.090(5) 0.058(4) 0.004(4) 0.040(4)
Cl2 0.0583(7) 0.0641(7) 0.0496(6) 0.0184(5) 0.0176(5) 0.0282(6)
Cl3 0.0358(5) 0.0521(6) 0.0925(9) 0.0251(6) 0.0103(6) 0.0189(5)
Cl4 0.0556(7) 0.1071(11) 0.0939(10) 0.0564(9) 0.0205(7) 0.0484(8)
Cl5 0.134(2) 0.227(3) 0.1266(19) 0.107(2) 0.0384(16) 0.101(2)
Cl6 0.1292(19) 0.1158(17) 0.151(2) 0.0476(15) 0.0303(16) 0.0740(15)
Cl7 0.199(3) 0.360(5) 0.0960(14) 0.120(2) 0.0810(17) 0.231(3)
Cl8 0.147(2) 0.194(3) 0.1217(18) 0.0783(19) 0.0394(16) 0.107(2)
Cl9 0.188(2) 0.0895(13) 0.0915(13) 0.0413(11) 0.0024(15) 0.0465(15)
Cl10 0.164(2) 0.139(2) 0.1041(16) 0.0450(15) -0.0392(16) 0.0518(18)

loop_
_atom_type_symbol
_atom_type_description
_atom_type_scat_dispersion_real
_atom_type_scat_dispersion_imag
_atom_type_scat_source
C C 0.0033 0.0016 'International Tables Vol C Tables 4.2.6.8 and 6.1.1.4'
H H 0.0000 0.0000 'International Tables Vol C Tables 4.2.6.8 and 6.1.1.4'
P P 0.1023 0.0942 'International Tables Vol C Tables 4.2.6.8 and 6.1.1.4'
S S 0.1246 0.1234 'International Tables Vol C Tables 4.2.6.8 and 6.1.1.4'
Cl Cl 0.1484 0.1585 'International Tables Vol C Tables 4.2.6.8 and 6.1.1.4'
Rh Rh -1.1178 0.9187 'International Tables Vol C Tables 4.2.6.8 and 6.1.1.4'

loop_
_geom_angle_atom_site_label_1
_geom_angle_atom_site_label_2
_geom_angle_atom_site_label_3
_geom_angle
P4 Rh1 P1 98.96(3)
P4 Rh1 S1 91.06(3)
P1 Rh1 S1 88.97(3)
P4 Rh1 S4 88.82(3)
P1 Rh1 S4 92.18(3)
S1 Rh1 S4 178.85(3)
P4 Rh1 S3 89.25(3)
P1 Rh1 S3 171.40(3)
S1 Rh1 S3 88.32(3)
S4 Rh1 S3 90.53(3)
P4 Rh1 S2 172.06(3)
P1 Rh1 S2 88.85(3)
S1 Rh1 S2 90.55(3)
S4 Rh1 S2 89.41(3)
S3 Rh1 S2 83.02(3)
P2 S1 Rh1 108.26(4)
P3 S2 Rh1 102.70(4)
P5 S3 Rh1 102.81(4)
P6 S4 Rh1 108.14(4)
C1 P1 C6 105.63(16)
C1 P1 C5 101.70(14)
C6 P1 C5 103.08(15)
C1 P1 Rh1 114.84(10)
C6 P1 Rh1 117.00(12)
C5 P1 Rh1 112.85(11)
C1 P2 C13 117.42(16)
C1 P2 C19 109.22(15)
C13 P2 C19 105.33(16)
C1 P2 S1 108.65(11)
C13 P2 S1 108.90(11)
C19 P2 S1 106.82(12)
C5 P3 C37 113.17(15)
C5 P3 C43 111.07(16)
C37 P3 C43 106.54(15)
C5 P3 S2 107.15(11)
C37 P3 S2 107.46(12)
C43 P3 S2 111.46(11)
C11 P4 C12 105.02(15)
C11 P4 C7 101.81(14)
C12 P4 C7 103.38(14)
C11 P4 Rh1 115.13(10)
C12 P4 Rh1 117.26(11)
C7 P4 Rh1 112.48(10)
C7 P5 C55 113.22(14)
C7 P5 C49 110.62(15)
C55 P5 C49 106.21(15)
C7 P5 S3 107.15(10)
C55 P5 S3 107.68(11)
C49 P5 S3 112.03(11)
C11 P6 C79 117.23(15)
C11 P6 C73 108.13(14)
C79 P6 C73 106.23(15)
C11 P6 S4 108.88(11)
C79 P6 S4 108.95(10)
C73 P6 S4 106.95(11)
C2 C1 P2 123.2(2)
C2 C1 P1 114.7(2)
P2 C1 P1 117.56(17)
C3 C2 C1 122.3(3)
C3 C2 C25 116.8(3)
C1 C2 C25 120.8(3)
C2 C3 C4 124.1(3)
C5 C4 C3 122.9(3)
C5 C4 C31 123.2(3)
C3 C4 C31 113.9(3)
C4 C5 P3 127.5(2)
C4 C5 P1 115.9(2)
P3 C5 P1 115.54(17)
C8 C7 P5 127.0(2)
C8 C7 P4 116.0(2)
P5 C7 P4 116.05(16)
C7 C8 C9 122.0(3)
C7 C8 C61 124.3(3)
C9 C8 C61 113.6(3)
C10 C9 C8 125.1(3)
C9 C10 C11 121.9(3)
C9 C10 C67 116.1(3)
C11 C10 C67 122.0(3)
C10 C11 P6 123.2(2)
C10 C11 P4 114.6(2)
P6 C11 P4 117.07(17)
C14 C13 C18 119.3(3)
C14 C13 P2 122.5(3)
C18 C13 P2 118.2(3)
C13 C14 C15 120.3(4)
C16 C15 C14 120.0(4)
C17 C16 C15 121.0(4)
C16 C17 C18 118.9(4)
C13 C18 C17 120.4(4)
C20 C19 C24 119.4(3)
C20 C19 P2 117.4(3)
C24 C19 P2 123.2(3)
C21 C20 C19 120.9(4)
C20 C21 C22 119.5(4)
C23 C22 C21 120.6(3)
C22 C23 C24 120.0(4)
C23 C24 C19 119.6(4)
C26 C25 C30 119.1(4)
C26 C25 C2 117.4(3)
C30 C25 C2 123.6(4)
C25 C26 C27 121.3(4)
C28 C27 C26 119.3(5)
C27 C28 C29 120.2(5)
C28 C29 C30 121.3(5)
C25 C30 C29 118.7(5)
C32 C31 C36 118.8(3)
C32 C31 C4 121.1(3)
C36 C31 C4 119.9(3)
C31 C32 C33 120.3(4)
C34 C33 C32 120.6(5)
C33 C34 C35 120.5(4)
C36 C35 C34 118.6(5)
C35 C36 C31 121.2(4)
C42 C37 C38 119.9(3)
C42 C37 P3 118.8(3)
C38 C37 P3 121.3(3)
C39 C38 C37 119.3(4)
C38 C39 C40 121.1(4)
C41 C40 C39 119.5(3)
C40 C41 C42 120.6(4)
C37 C42 C41 119.6(4)
C48 C43 C44 119.6(3)
C48 C43 P3 121.2(3)
C44 C43 P3 119.2(3)
C45 C44 C43 119.8(4)
C46 C45 C44 119.8(4)
C47 C46 C45 120.8(4)
C46 C47 C48 119.9(4)
C43 C48 C47 120.1(4)
C50 C49 C54 119.6(3)
C50 C49 P5 119.5(3)
C54 C49 P5 120.8(3)
C51 C50 C49 120.0(4)
C50 C51 C52 119.9(4)
C53 C52 C51 120.5(4)
C52 C53 C54 120.1(4)
C49 C54 C53 119.9(4)
C56 C55 C60 119.6(3)
C56 C55 P5 121.5(3)
C60 C55 P5 118.9(2)
C57 C56 C55 120.2(4)
C56 C57 C58 119.9(4)
C59 C58 C57 119.8(3)
C58 C59 C60 121.0(4)
C59 C60 C55 119.4(3)
C62 C61 C66 118.5(3)
C62 C61 C8 121.0(3)
C66 C61 C8 120.3(3)
C61 C62 C63 120.9(4)
C64 C63 C62 120.4(4)
C63 C64 C65 119.4(4)
C66 C65 C64 119.9(4)
C65 C66 C61 120.9(4)
C68 C67 C72 118.8(3)
C68 C67 C10 122.4(3)
C72 C67 C10 118.6(3)
C69 C68 C67 119.4(4)
C70 C69 C68 121.0(4)
C69 C70 C71 120.2(4)
C70 C71 C72 119.9(4)
C71 C72 C67 120.5(3)
C74 C73 C78 120.3(3)
C74 C73 P6 117.1(3)
C78 C73 P6 122.6(3)
C73 C74 C75 119.7(4)
C74 C75 C76 121.0(4)
C75 C76 C77 119.1(3)
C76 C77 C78 120.8(4)
C77 C78 C73 119.2(4)
C84 C79 C80 120.0(3)
C84 C79 P6 122.2(2)
C80 C79 P6 117.8(3)
C81 C80 C79 119.6(4)
C82 C81 C80 119.9(3)
C81 C82 C83 120.4(4)
C82 C83 C84 119.9(4)
C79 C84 C83 120.2(3)
Cl4 C85 Cl2 111.2(2)
Cl4 C85 Cl3 110.5(3)
Cl2 C85 Cl3 109.2(3)
Cl6 C86 Cl5 126.0(8)
Cl6 C86 Cl7 115.2(5)
Cl5 C86 Cl7 107.8(7)
Cl8 C87 Cl9 113.2(4)
Cl8 C87 Cl10 113.5(5)
Cl9 C87 Cl10 110.4(4)

loop_
_geom_bond_atom_site_label_1
_geom_bond_atom_site_label_2
_geom_bond_distance
Rh1 P4 2.2617(7)
Rh1 P1 2.2661(8)
Rh1 S1 2.3641(8)
Rh1 S4 2.3693(8)
Rh1 S3 2.4458(8)
Rh1 S2 2.4462(8)
S1 P2 2.0396(12)
S2 P3 2.0166(11)
S3 P5 2.0157(11)
S4 P6 2.0412(11)
P1 C1 1.765(3)
P1 C6 1.803(4)
P1 C5 1.806(3)
P2 C1 1.755(3)
P2 C13 1.808(3)
P2 C19 1.808(3)
P3 C5 1.781(3)
P3 C37 1.807(3)
P3 C43 1.810(3)
P4 C11 1.772(3)
P4 C12 1.805(3)
P4 C7 1.807(3)
P5 C7 1.777(3)
P5 C55 1.808(3)
P5 C49 1.811(3)
P6 C11 1.755(3)
P6 C79 1.815(3)
P6 C73 1.818(3)
C1 C2 1.431(4)
C2 C3 1.392(5)
C2 C25 1.500(5)
C3 C4 1.417(5)
C4 C5 1.386(4)
C4 C31 1.499(4)
C7 C8 1.391(4)
C8 C9 1.416(5)
C8 C61 1.492(4)
C9 C10 1.390(4)
C10 C11 1.425(4)
C10 C67 1.488(4)
C13 C14 1.377(5)
C13 C18 1.391(5)
C14 C15 1.389(5)
C15 C16 1.374(6)
C16 C17 1.373(6)
C17 C18 1.406(5)
C19 C20 1.382(5)
C19 C24 1.396(5)
C20 C21 1.379(5)
C21 C22 1.381(6)
C22 C23 1.376(6)
C23 C24 1.392(5)
C25 C26 1.378(6)
C25 C30 1.390(6)
C26 C27 1.396(6)
C27 C28 1.361(9)
C28 C29 1.367(9)
C29 C30 1.398(7)
C31 C32 1.380(6)
C31 C36 1.398(5)
C32 C33 1.390(5)
C33 C34 1.356(8)
C34 C35 1.408(8)
C35 C36 1.378(5)
C37 C42 1.389(5)
C37 C38 1.392(5)
C38 C39 1.387(5)
C39 C40 1.388(6)
C40 C41 1.366(6)
C41 C42 1.404(5)
C43 C48 1.384(5)
C43 C44 1.392(5)
C44 C45 1.387(5)
C45 C46 1.385(6)
C46 C47 1.362(6)
C47 C48 1.394(5)
C49 C50 1.386(5)
C49 C54 1.388(5)
C50 C51 1.385(5)
C51 C52 1.386(7)
C52 C53 1.363(7)
C53 C54 1.393(5)
C55 C56 1.388(5)
C55 C60 1.395(5)
C56 C57 1.384(5)
C57 C58 1.389(6)
C58 C59 1.373(6)
C59 C60 1.382(5)
C61 C62 1.385(5)
C61 C66 1.390(5)
C62 C63 1.389(5)
C63 C64 1.373(7)
C64 C65 1.394(7)
C65 C66 1.386(5)
C67 C68 1.396(5)
C67 C72 1.404(5)
C68 C69 1.387(5)
C69 C70 1.372(6)
C70 C71 1.375(6)
C71 C72 1.382(5)
C73 C74 1.379(5)
C73 C78 1.399(5)
C74 C75 1.383(5)
C75 C76 1.385(6)
C76 C77 1.387(6)
C77 C78 1.389(5)
C79 C84 1.377(5)
C79 C80 1.396(4)
C80 C81 1.394(5)
C81 C82 1.378(6)
C82 C83 1.385(6)
C83 C84 1.388(5)
C85 Cl4 1.739(5)
C85 Cl2 1.745(5)
C85 Cl3 1.785(4)
C86 Cl6 1.592(10)
C86 Cl5 1.636(11)
C86 Cl7 1.854(11)
C87 Cl8 1.697(8)
C87 Cl9 1.707(8)
C87 Cl10 1.734(7)
